data_7151319
loop_
_publ_author_name
'Ju-Nam, Yon'
'Bricklebank, Neil'
'Allen, David W.'
'Gardiner, Philip H. E.'
'Light, Mark E.'
'Hursthouse, Michael B.'

_publ_section_title
;
 Phosphonioalkylthiosulfate zwitterions--new masked thiol ligands for
 the formation of cationic functionalised gold nanoparticles.
;
_journal_issue 23
_journal_name_full 'Organic &amp; biomolecular chemistry'
_journal_page_first 4345
_journal_page_last 4351
_journal_paper_doi 10.1039/b610480k
_journal_volume 4
_journal_year 2006
_chemical_formula_sum 'C15 H33 O3 P S2'
_chemical_formula_weight 356.50
_chemical_name_systematic
;
?
;
_space_group_IT_number 14
_symmetry_cell_setting monoclinic
_symmetry_space_group_name_Hall '-P 2yn'
_symmetry_space_group_name_H-M 'P 1 21/n 1'
_atom_sites_solution_hydrogens geom
_atom_sites_solution_primary direct
_atom_sites_solution_secondary difmap
_audit_creation_method SHELXL-97
_cell_angle_alpha 90.00
_cell_angle_beta 96.326(2)
_cell_angle_gamma 90.00
_cell_formula_units_Z 4
_cell_length_a 9.0500(3)
_cell_length_b 14.3012(4)
_cell_length_c 15.0732(6)
_cell_measurement_temperature 120(2)
_cell_volume 1938.98(11)
_computing_cell_refinement 'DENZO (Otwinowski and MInor, 1997)'
_computing_data_collection 'COLLECT (Hooft, 1998)'
_computing_data_reduction 'DENZO, COLLECT, MAXUS (Mackay et al., 1998)'
_computing_molecular_graphics 'CAMERON (Watkin, et al., 1993)'
_computing_publication_material 'WINGX (Farrugia, 1998)'
_computing_structure_refinement 'SHELXL-97 (Sheldrick, 1997)'
_computing_structure_solution 'SHELXS-97 (Sheldrick, 1990)'
_diffrn_ambient_temperature 120(2)
_diffrn_detector_area_resol_mean 9.091
_diffrn_measured_fraction_theta_full 0.997
_diffrn_measured_fraction_theta_max 0.997
_diffrn_measurement_device_type 'Bruker Nonius Kappa CCD Area detector'
_diffrn_measurement_method '\f and \w scans to fill the asymmetric unit'
_diffrn_radiation_monochromator graphite
_diffrn_radiation_source 'fine-focus sealed tube'
_diffrn_radiation_type MoK\a
_diffrn_radiation_wavelength 0.71073
_diffrn_reflns_av_R_equivalents 0.0797
_diffrn_reflns_av_sigmaI/netI 0.0428
_diffrn_reflns_limit_h_max 10
_diffrn_reflns_limit_h_min -10
_diffrn_reflns_limit_k_max 17
_diffrn_reflns_limit_k_min -16
_diffrn_reflns_limit_l_max 17
_diffrn_reflns_limit_l_min -17
_diffrn_reflns_number 23499
_diffrn_reflns_theta_full 25.02
_diffrn_reflns_theta_max 25.02
_diffrn_reflns_theta_min 3.07
_exptl_absorpt_coefficient_mu 0.364
_exptl_absorpt_correction_T_max 0.9892
_exptl_absorpt_correction_T_min 0.9645
_exptl_absorpt_correction_type multi-scan
_exptl_absorpt_process_details 'SORTAV (Blessing, 1997)'
_exptl_crystal_density_diffrn 1.221
_exptl_crystal_density_method 'not measured'
_exptl_crystal_F_000 776
_exptl_crystal_size_max 0.10
_exptl_crystal_size_mid 0.10
_exptl_crystal_size_min 0.03
_refine_diff_density_max 1.078
_refine_diff_density_min -0.633
_refine_diff_density_rms 0.067
_refine_ls_extinction_coef 0.0028(15)
_refine_ls_extinction_expression Fc^*^=kFc[1+0.001xFc^2^\l^3^/sin(2\q)]^-1/4^
_refine_ls_extinction_method SHELXL
_refine_ls_goodness_of_fit_ref 1.042
_refine_ls_hydrogen_treatment mixed
_refine_ls_matrix_type full
_refine_ls_number_parameters 194
_refine_ls_number_reflns 3406
_refine_ls_number_restraints 39
_refine_ls_restrained_S_all 1.081
_refine_ls_R_factor_all 0.0775
_refine_ls_R_factor_gt 0.0594
_refine_ls_shift/su_max 0.007
_refine_ls_shift/su_mean 0.000
_refine_ls_structure_factor_coef Fsqd
_refine_ls_weighting_details 'calc w=1/[\s^2^(Fo^2^)+(0.0654P)^2^+3.2275P] where P=(Fo^2^+2Fc^2^)/3'
_refine_ls_weighting_scheme calc
_refine_ls_wR_factor_gt 0.1487
_refine_ls_wR_factor_ref 0.1589
_reflns_number_gt 2663
_reflns_number_total 3406
_reflns_threshold_expression >2sigma(I)
_cod_data_source_file b610480k.txt
_cod_data_source_block 03src0865
_cod_depositor_comments
;
The following automatic conversions were performed:
'_symmetry_cell_setting' value 'Monoclinic' changed to 'monoclinic'
according to '/home/saulius/struct/CIF-dictionaries/cif_core.dic'
dictionary named 'cif_core.dic' version 2.4.1 from
2010-06-29.

'_exptl_absorpt_correction_type' value 'Multi-scan' changed
to 'multi-scan' according to
'/home/saulius/struct/CIF-dictionaries/cif_core.dic' dictionary named
'cif_core.dic' version 2.4.1 from 2010-06-29.

Automatic conversion script
Id: cif_fix_enum 1527 2010-12-29 10:47:43Z saulius 
;
_cod_original_sg_symbol_H-M P21/n
_cod_database_code 7151319

loop_
_symmetry_equiv_pos_as_xyz
'x, y, z'
'-x+1/2, y+1/2, -z+1/2'
'-x, -y, -z'
'x-1/2, -y-1/2, z-1/2'

loop_
_atom_site_label
_atom_site_type_symbol
_atom_site_fract_x
_atom_site_fract_y
_atom_site_fract_z
_atom_site_U_iso_or_equiv
_atom_site_adp_type
_atom_site_occupancy
_atom_site_symmetry_multiplicity
_atom_site_calc_flag
_atom_site_refinement_flags
_atom_site_disorder_assembly
_atom_site_disorder_group
P1 P -0.31838(10) 0.32084(7) -0.13311(6) 0.0345(3) Uani 1 1 d . . .
S1 S 0.21260(11) 0.26739(8) -0.02045(7) 0.0464(3) Uani 1 1 d . . .
S2 S 0.19929(10) 0.33042(6) 0.10447(6) 0.0364(3) Uani 1 1 d . . .
O1 O 0.0441(3) 0.3322(3) 0.11799(19) 0.0652(10) Uani 1 1 d . . .
O2 O 0.2621(4) 0.42211(19) 0.0966(2) 0.0594(9) Uani 1 1 d . . .
O3 O 0.2877(3) 0.26858(19) 0.16420(19) 0.0496(7) Uani 1 1 d . . .
C1 C -0.3682(4) 0.3731(2) -0.0315(2) 0.0401(9) Uani 1 1 d D . .
H1A H -0.3125 0.4324 -0.0208 0.048 Uiso 1 1 calc R . .
H1B H -0.4755 0.3885 -0.0394 0.048 Uiso 1 1 calc R . .
C2 C -0.3365(4) 0.3109(2) 0.04978(19) 0.0416(9) Uani 1 1 d D . .
H2A H -0.4073 0.2579 0.0450 0.050 Uiso 1 1 calc R . .
H2B H -0.2349 0.2849 0.0510 0.050 Uiso 1 1 calc R . .
C3 C -0.3493(5) 0.3628(3) 0.1359(2) 0.0518(11) Uani 1 1 d D . .
H3A H -0.2735 0.4130 0.1425 0.062 Uiso 1 1 calc R . .
H3B H -0.4484 0.3927 0.1327 0.062 Uiso 1 1 calc R . .
C4 C -0.3291(5) 0.3012(3) 0.2161(2) 0.0611(13) Uani 1 1 d D . .
H4A H -0.4082 0.2541 0.2121 0.092 Uiso 1 1 calc R . .
H4B H -0.3337 0.3390 0.2699 0.092 Uiso 1 1 calc R . .
H4C H -0.2323 0.2701 0.2190 0.092 Uiso 1 1 calc R . .
C5 C -0.4255(4) 0.2165(2) -0.1588(3) 0.0397(9) Uani 1 1 d D . .
H5A H -0.5255 0.2271 -0.1399 0.048 Uiso 1 1 calc R . .
H5B H -0.4385 0.2097 -0.2245 0.048 Uiso 1 1 calc R . .
C6 C -0.3695(4) 0.1237(2) -0.1197(3) 0.0520(11) Uani 1 1 d D . .
H6A H -0.2707 0.1103 -0.1391 0.062 Uiso 1 1 calc R . .
H6B H -0.3577 0.1280 -0.0538 0.062 Uiso 1 1 calc R . .
C7 C -0.4742(5) 0.0443(2) -0.1484(3) 0.0745(15) Uani 1 1 d DU . .
H7A H -0.5742 0.0596 -0.1317 0.089 Uiso 1 1 calc R . .
H7B H -0.4822 0.0385 -0.2142 0.089 Uiso 1 1 calc R . .
C8 C -0.4262(7) -0.0473(3) -0.1078(4) 0.096(2) Uani 1 1 d DU . .
H8A H -0.3262 -0.0623 -0.1227 0.144 Uiso 1 1 calc R . .
H8B H -0.4957 -0.0962 -0.1312 0.144 Uiso 1 1 calc R . .
H8C H -0.4252 -0.0436 -0.0428 0.144 Uiso 1 1 calc R . .
C9 C -0.3580(4) 0.4002(3) -0.2249(2) 0.0425(9) Uani 1 1 d D . .
H9A H -0.3087 0.4607 -0.2091 0.051 Uiso 1 1 calc R . .
H9B H -0.3140 0.3749 -0.2772 0.051 Uiso 1 1 calc R . .
C10 C -0.5220(4) 0.4180(3) -0.2515(3) 0.0780(17) Uani 1 1 d D . .
H10A H -0.5727 0.3577 -0.2660 0.094 Uiso 1 1 calc R . .
H10B H -0.5660 0.4459 -0.2003 0.094 Uiso 1 1 calc R . .
C11 C -0.5488(7) 0.4826(4) -0.3309(4) 0.104(2) Uani 1 1 d DU . .
H11A H -0.6348 0.5234 -0.3229 0.125 Uiso 1 1 calc R . .
H11B H -0.4607 0.5232 -0.3330 0.125 Uiso 1 1 calc R . .
C12 C -0.5784(16) 0.4323(7) -0.4175(4) 0.220(5) Uani 1 1 d DU . .
H12A H -0.5852 0.3650 -0.4063 0.330 Uiso 1 1 calc R . .
H12B H -0.4971 0.4443 -0.4539 0.330 Uiso 1 1 calc R . .
H12C H -0.6722 0.4544 -0.4492 0.330 Uiso 1 1 calc R . .
C13 C -0.1225(4) 0.2956(3) -0.1217(3) 0.0396(9) Uani 1 1 d . . .
H13A H -0.1010 0.2460 -0.0763 0.048 Uiso 1 1 calc R . .
H13B H -0.0951 0.2714 -0.1792 0.048 Uiso 1 1 calc R . .
C14 C -0.0266(4) 0.3815(3) -0.0945(3) 0.0419(9) Uani 1 1 d . . .
H14A H -0.0540 0.4330 -0.1370 0.050 Uiso 1 1 calc R . .
H14B H -0.0474 0.4024 -0.0345 0.050 Uiso 1 1 calc R . .
C15 C 0.1396(4) 0.3610(3) -0.0928(3) 0.0470(10) Uani 1 1 d . . .
H15A H 0.1951 0.4188 -0.0746 0.056 Uiso 1 1 calc R . .
H15B H 0.1602 0.3460 -0.1544 0.056 Uiso 1 1 calc R . .

loop_
_atom_site_aniso_label
_atom_site_aniso_U_11
_atom_site_aniso_U_22
_atom_site_aniso_U_33
_atom_site_aniso_U_23
_atom_site_aniso_U_13
_atom_site_aniso_U_12
P1 0.0338(5) 0.0372(5) 0.0338(6) -0.0035(4) 0.0093(4) -0.0026(4)
S1 0.0387(6) 0.0547(7) 0.0458(6) -0.0132(5) 0.0042(4) 0.0031(4)
S2 0.0344(5) 0.0411(5) 0.0335(5) 0.0023(4) 0.0020(4) 0.0023(4)
O1 0.0374(16) 0.122(3) 0.0377(17) 0.0094(17) 0.0103(13) 0.0155(17)
O2 0.087(2) 0.0367(16) 0.0525(18) 0.0012(13) -0.0024(16) -0.0071(15)
O3 0.0437(16) 0.0513(17) 0.0515(18) 0.0145(13) -0.0045(13) 0.0041(13)
C1 0.042(2) 0.041(2) 0.039(2) -0.0062(17) 0.0114(17) -0.0021(17)
C2 0.034(2) 0.057(2) 0.035(2) -0.0033(18) 0.0079(16) -0.0038(17)
C3 0.043(2) 0.073(3) 0.041(2) -0.008(2) 0.0119(18) -0.006(2)
C4 0.053(3) 0.096(4) 0.035(2) -0.001(2) 0.008(2) 0.006(3)
C5 0.039(2) 0.041(2) 0.041(2) -0.0047(17) 0.0112(17) -0.0066(16)
C6 0.066(3) 0.041(2) 0.052(3) -0.0014(19) 0.019(2) 0.003(2)
C7 0.112(4) 0.046(3) 0.070(3) -0.006(2) 0.028(3) -0.021(3)
C8 0.159(6) 0.045(3) 0.097(4) 0.002(3) 0.067(4) 0.000(3)
C9 0.053(2) 0.039(2) 0.037(2) -0.0039(17) 0.0126(18) -0.0020(18)
C10 0.064(3) 0.064(3) 0.098(4) 0.025(3) -0.027(3) -0.017(3)
C11 0.116(5) 0.079(4) 0.109(5) 0.027(4) -0.026(4) 0.011(4)
C12 0.270(10) 0.212(9) 0.166(8) 0.034(7) -0.034(7) -0.051(8)
C13 0.034(2) 0.051(2) 0.035(2) -0.0053(17) 0.0109(16) -0.0050(17)
C14 0.039(2) 0.051(2) 0.035(2) 0.0042(17) -0.0008(16) -0.0075(18)
C15 0.039(2) 0.071(3) 0.031(2) 0.0009(19) 0.0057(17) -0.013(2)

loop_
_atom_type_symbol
_atom_type_description
_atom_type_scat_dispersion_real
_atom_type_scat_dispersion_imag
_atom_type_scat_source
C C 0.0033 0.0016 'International Tables Vol C Tables 4.2.6.8 and 6.1.1.4'
H H 0.0000 0.0000 'International Tables Vol C Tables 4.2.6.8 and 6.1.1.4'
O O 0.0106 0.0060 'International Tables Vol C Tables 4.2.6.8 and 6.1.1.4'
P P 0.1023 0.0942 'International Tables Vol C Tables 4.2.6.8 and 6.1.1.4'
S S 0.1246 0.1234 'International Tables Vol C Tables 4.2.6.8 and 6.1.1.4'

loop_
_geom_angle_atom_site_label_1
_geom_angle_atom_site_label_2
_geom_angle_atom_site_label_3
_geom_angle
_geom_angle_site_symmetry_1
_geom_angle_site_symmetry_3
_geom_angle_publ_flag
C9 P1 C5 107.56(17) . . ?
C9 P1 C13 108.13(18) . . ?
C5 P1 C13 110.89(17) . . ?
C9 P1 C1 110.16(16) . . ?
C5 P1 C1 110.32(18) . . ?
C13 P1 C1 109.73(18) . . ?
C15 S1 S2 99.78(14) . . ?
O2 S2 O3 114.45(18) . . ?
O2 S2 O1 113.3(2) . . ?
O3 S2 O1 113.90(18) . . ?
O2 S2 S1 104.75(14) . . ?
O3 S2 S1 102.34(13) . . ?
O1 S2 S1 106.67(14) . . ?
C2 C1 P1 113.6(2) . . ?
C3 C2 C1 112.4(2) . . ?
C4 C3 C2 113.1(3) . . ?
C6 C5 P1 119.6(2) . . ?
C7 C6 C5 112.0(2) . . ?
C8 C7 C6 113.5(3) . . ?
C10 C9 P1 114.6(3) . . ?
C11 C10 C9 112.3(2) . . ?
C12 C11 C10 113.3(3) . . ?
C14 C13 P1 112.8(3) . . ?
C15 C14 C13 112.2(3) . . ?
C14 C15 S1 116.4(3) . . ?

loop_
_geom_bond_atom_site_label_1
_geom_bond_atom_site_label_2
_geom_bond_distance
_geom_bond_site_symmetry_2
_geom_bond_publ_flag
P1 C9 1.796(4) . ?
P1 C5 1.798(3) . ?
P1 C13 1.799(4) . ?
P1 C1 1.805(3) . ?
S1 C15 1.805(4) . ?
S1 S2 2.1030(14) . ?
S2 O2 1.439(3) . ?
S2 O3 1.440(3) . ?
S2 O1 1.441(3) . ?
C1 C2 1.516(3) . ?
C2 C3 1.511(4) . ?
C3 C4 1.490(4) . ?
C5 C6 1.517(3) . ?
C6 C7 1.511(4) . ?
C7 C8 1.489(4) . ?
C9 C10 1.516(3) . ?
C10 C11 1.510(4) . ?
C11 C12 1.489(4) . ?
C13 C14 1.533(5) . ?
C14 C15 1.530(5) . ?

loop_
_cod_related_entry_id
_cod_related_entry_database
_cod_related_entry_code
1 ChemSpider 10163937
